data_2202013
loop_
_publ_author_name
'Rybakov, Victor B.'
'Chernyshev, Vladimir V.'
'Ukrainets, Igor V.'
'Bezugly, Peter A.'
'Sidorenko, Lyudmila V.'
'Nicola Skaif'

_publ_section_title
;
 Methyl 4-amino-2-oxo-1,2-dihydroquinoline-3-carboxylate
;
_journal_issue 4
_journal_name_full 'Acta Crystallographica Section E'
_journal_page_first o412
_journal_page_last o414
_journal_paper_doi 10.1107/S1600536803004379
_journal_volume 59
_journal_year 2003
_chemical_formula_iupac 'C11 H10 N2 O3'
_chemical_formula_moiety 'C11 H10 N2 O3'
_chemical_formula_structural 'C11 H10 N2 O3'
_chemical_formula_sum 'C11 H10 N2 O3'
_chemical_formula_weight 218.21
_chemical_melting_point 'melting point as described'
_chemical_name_systematic ' Methyl 4-amino-2-oxo-1,2-dihydroquinoline-3-carboxylate'
_space_group_IT_number 14
_symmetry_cell_setting monoclinic
_symmetry_space_group_name_Hall '-P 2ybc'
_symmetry_space_group_name_H-M 'P 1 21/c 1'
_atom_sites_solution_hydrogens difmap
_atom_sites_solution_primary direct
_atom_sites_solution_secondary difmap
_cell_angle_alpha 90.00
_cell_angle_beta 90.64(2)
_cell_angle_gamma 90.00
_cell_formula_units_Z 4
_cell_length_a 10.033(2)
_cell_length_b 7.27(2)
_cell_length_c 13.538(3)
_cell_measurement_reflns_used 25
_cell_measurement_temperature 293(2)
_cell_measurement_theta_max 15
_cell_measurement_theta_min 14
_cell_volume 987(3)
_computing_cell_refinement 'CAD-4 Software'
_computing_data_collection 'CAD-4 Software (Enraf Nonius, 1994)'
_computing_data_reduction 'WinGX-98 (Farrugia, 1998)'
_computing_molecular_graphics 'ORTEP-3 for Windows (Farrugia, 1998) and PLUTON-97 (Spek, 1997)'
_computing_publication_material 'WinGX (Farrugia, 1998)'
_computing_structure_refinement 'SHELXL97 (Sheldrick, 1997)'
_computing_structure_solution 'SHELXS97 (Sheldrick, 1997)'
_diffrn_ambient_temperature 293(2)
_diffrn_measured_fraction_theta_full 1.000
_diffrn_measured_fraction_theta_max 1.000
_diffrn_measurement_device '\k-geometry diffractometer'
_diffrn_measurement_device_type 'Enraf-Nonius CAD-4'
_diffrn_measurement_method 'non-profiled \w'
_diffrn_radiation_monochromator graphite
_diffrn_radiation_source 'fine-focus sealed tube'
_diffrn_radiation_type MoK\a
_diffrn_radiation_wavelength 0.71073
_diffrn_reflns_av_R_equivalents 0.0097
_diffrn_reflns_av_sigmaI/netI 0.0214
_diffrn_reflns_limit_h_max 12
_diffrn_reflns_limit_h_min -12
_diffrn_reflns_limit_k_max 8
_diffrn_reflns_limit_k_min 0
_diffrn_reflns_limit_l_max 16
_diffrn_reflns_limit_l_min 0
_diffrn_reflns_number 1939
_diffrn_reflns_theta_full 25.97
_diffrn_reflns_theta_max 25.97
_diffrn_reflns_theta_min 2.03
_diffrn_standards_decay_% 0
_diffrn_standards_interval_count 200
_diffrn_standards_interval_time 133
_diffrn_standards_number 3
_exptl_absorpt_coefficient_mu 0.109
_exptl_absorpt_correction_type none
_exptl_absorpt_process_details none
_exptl_crystal_colour colourless
_exptl_crystal_density_diffrn 1.468
_exptl_crystal_density_method 'not measured'
_exptl_crystal_description prism
_exptl_crystal_F_000 456
_exptl_crystal_size_max 0.40
_exptl_crystal_size_mid 0.30
_exptl_crystal_size_min 0.20
_refine_diff_density_max 0.201
_refine_diff_density_min -0.134
_refine_ls_extinction_coef 0.030(4)
_refine_ls_extinction_expression Fc^*^=kFc[1+0.001xFc^2^\l^3^/sin(2\q)]^-1/4^
_refine_ls_extinction_method SHELXL97
_refine_ls_goodness_of_fit_ref 1.030
_refine_ls_hydrogen_treatment mixed
_refine_ls_matrix_type full
_refine_ls_number_parameters 158
_refine_ls_number_reflns 1939
_refine_ls_number_restraints 0
_refine_ls_restrained_S_all 1.030
_refine_ls_R_factor_all 0.0689
_refine_ls_R_factor_gt 0.0446
_refine_ls_shift/su_max <0.001
_refine_ls_shift/su_mean 0.000
_refine_ls_structure_factor_coef Fsqd
_refine_ls_weighting_details 'calc w = 1/[\s^2^(Fo^2^)+(0.0622P)^2^+0.1214P] where P = (Fo^2^+2Fc^2^)/3'
_refine_ls_weighting_scheme calc
_refine_ls_wR_factor_gt 0.1106
_refine_ls_wR_factor_ref 0.1190
_reflns_number_gt 1414
_reflns_number_total 1939
_reflns_threshold_expression I>2\s(I)
_cod_data_source_file lh6030.cif
_cod_data_source_block 3
_cod_original_sg_symbol_H-M 'P 21/c'
_cod_database_code 2202013
_cod_database_fobs_code 2202013

loop_
_symmetry_equiv_pos_as_xyz
'x, y, z'
'-x, y+1/2, -z+1/2'
'-x, -y, -z'
'x, -y-1/2, z-1/2'

loop_
_atom_site_label
_atom_site_fract_x
_atom_site_fract_y
_atom_site_fract_z
_atom_site_U_iso_or_equiv
_atom_site_adp_type
_atom_site_calc_flag
_atom_site_refinement_flags
_atom_site_occupancy
_atom_site_disorder_assembly
_atom_site_disorder_group
_atom_site_type_symbol
N1 0.99148(14) 0.4031(2) 0.12286(10) 0.0401(4) Uani d . 1 . . N
C2 0.85944(16) 0.4048(2) 0.09974(11) 0.0358(4) Uani d . 1 . . C
C3 0.76797(16) 0.3685(2) 0.17911(11) 0.0355(4) Uani d . 1 . . C
C4 0.81480(16) 0.3533(2) 0.27646(11) 0.0368(4) Uani d . 1 . . C
C5 0.95738(16) 0.3666(2) 0.29668(11) 0.0356(4) Uani d . 1 . . C
C6 1.01406(19) 0.3619(3) 0.39185(13) 0.0469(5) Uani d . 1 . . C
C7 1.14979(19) 0.3714(3) 0.40644(14) 0.0515(5) Uani d . 1 . . C
C8 1.23311(19) 0.3833(3) 0.32573(14) 0.0505(5) Uani d . 1 . . C
C9 1.18106(17) 0.3905(3) 0.23214(13) 0.0457(5) Uani d . 1 . . C
C10 1.04329(16) 0.3856(2) 0.21718(11) 0.0354(4) Uani d . 1 . . C
O21 0.82627(11) 0.43656(19) 0.01204(8) 0.0459(4) Uani d . 1 . . O
C31 0.62522(18) 0.3416(3) 0.15816(13) 0.0437(4) Uani d . 1 . . C
O32 0.59773(12) 0.2855(2) 0.06646(9) 0.0569(4) Uani d . 1 . . O
O33 0.53779(13) 0.3601(3) 0.21788(10) 0.0750(6) Uani d . 1 . . O
C34 0.4585(2) 0.2577(4) 0.04310(17) 0.0766(8) Uani d . 1 . . C
N41 0.73308(17) 0.3251(3) 0.35292(12) 0.0523(5) Uani d . 1 . . N
H1 1.046(2) 0.439(3) 0.0734(16) 0.062(6) Uiso d . 1 . . H
H6 0.9587 0.3523 0.4462 0.056 Uiso calc R 1 . . H
H7 1.1855 0.3698 0.4701 0.062 Uiso calc R 1 . . H
H8 1.3250 0.3864 0.3353 0.061 Uiso calc R 1 . . H
H9 1.2375 0.3986 0.1783 0.055 Uiso calc R 1 . . H
H34A 0.4201 0.1764 0.0909 0.115 Uiso calc R 1 . . H
H34B 0.4498 0.2045 -0.0216 0.115 Uiso calc R 1 . . H
H34C 0.4129 0.3738 0.0444 0.115 Uiso calc R 1 . . H
H411 0.763(2) 0.282(3) 0.4097(17) 0.063(6) Uiso d . 1 . . H
H412 0.641(2) 0.307(3) 0.3327(15) 0.062(6) Uiso d . 1 . . H

loop_
_atom_site_aniso_label
_atom_site_aniso_U_11
_atom_site_aniso_U_22
_atom_site_aniso_U_33
_atom_site_aniso_U_12
_atom_site_aniso_U_13
_atom_site_aniso_U_23
_atom_site_aniso_type_symbol
N1 0.0362(8) 0.0614(10) 0.0229(7) -0.0063(7) 0.0040(6) 0.0035(6) N
C2 0.0379(8) 0.0465(10) 0.0229(8) -0.0051(7) 0.0019(6) -0.0008(7) C
C3 0.0367(9) 0.0458(10) 0.0242(8) 0.0002(7) 0.0026(7) 0.0015(7) C
C4 0.0406(9) 0.0453(10) 0.0246(8) 0.0012(7) 0.0059(7) 0.0005(7) C
C5 0.0424(9) 0.0405(9) 0.0239(8) -0.0021(7) 0.0012(7) 0.0014(7) C
C6 0.0532(11) 0.0616(12) 0.0259(8) -0.0012(9) 0.0000(7) 0.0047(8) C
C7 0.0541(11) 0.0661(13) 0.0341(10) -0.0045(10) -0.0125(8) 0.0060(9) C
C8 0.0429(10) 0.0606(13) 0.0477(11) -0.0033(9) -0.0075(8) 0.0067(9) C
C9 0.0411(10) 0.0591(12) 0.0369(10) -0.0042(8) 0.0031(8) 0.0042(8) C
C10 0.0397(9) 0.0409(10) 0.0256(8) -0.0023(7) 0.0002(7) 0.0007(7) C
O21 0.0431(7) 0.0760(9) 0.0186(6) -0.0096(6) -0.0007(5) 0.0037(6) O
C31 0.0380(9) 0.0608(12) 0.0323(9) -0.0013(8) 0.0034(7) 0.0053(8) C
O32 0.0360(7) 0.0973(11) 0.0374(7) -0.0081(7) -0.0028(5) -0.0086(7) O
O33 0.0387(7) 0.1438(16) 0.0426(8) 0.0003(8) 0.0107(6) -0.0056(9) O
C34 0.0411(11) 0.129(2) 0.0597(14) -0.0146(13) -0.0084(10) -0.0109(14) C
N41 0.0442(9) 0.0898(13) 0.0230(8) -0.0003(9) 0.0080(7) 0.0091(8) N

loop_
_atom_type_symbol
_atom_type_description
_atom_type_scat_dispersion_real
_atom_type_scat_dispersion_imag
_atom_type_scat_source
C C 0.0033 0.0016 'International Tables Vol C Tables 4.2.6.8 and 6.1.1.4'
H H 0.0000 0.0000 'International Tables Vol C Tables 4.2.6.8 and 6.1.1.4'
N N 0.0061 0.0033 'International Tables Vol C Tables 4.2.6.8 and 6.1.1.4'
O O 0.0106 0.0060 'International Tables Vol C Tables 4.2.6.8 and 6.1.1.4'

loop_
_geom_angle_atom_site_label_1
_geom_angle_atom_site_label_2
_geom_angle_atom_site_label_3
_geom_angle
_geom_angle_publ_flag
C2 N1 C10 124.81(15) y
C2 N1 H1 114.7(13) n
C10 N1 H1 119.2(13) n
O21 C2 N1 117.97(14) y
O21 C2 C3 125.10(15) y
N1 C2 C3 116.93(14) y
C4 C3 C2 120.37(15) y
C4 C3 C31 119.19(15) y
C2 C3 C31 120.41(14) y
N41 C4 C3 122.46(16) y
N41 C4 C5 118.15(15) y
C3 C4 C5 119.39(14) y
C10 C5 C6 117.63(16) y
C10 C5 C4 118.43(14) y
C6 C5 C4 123.93(15) y
C7 C6 C5 121.41(17) y
C7 C6 H6 119.3 n
C5 C6 H6 119.3 n
C6 C7 C8 119.66(17) y
C6 C7 H7 120.2 n
C8 C7 H7 120.2 n
C9 C8 C7 120.40(17) y
C9 C8 H8 119.8 n
C7 C8 H8 119.8 n
C8 C9 C10 120.10(17) y
C8 C9 H9 120.0 n
C10 C9 H9 120.0 n
N1 C10 C5 119.63(15) y
N1 C10 C9 119.64(15) y
C5 C10 C9 120.72(15) y
O33 C31 O32 120.92(16) y
O33 C31 C3 124.72(17) y
O32 C31 C3 114.30(15) y
C31 O32 C34 115.89(15) y
O32 C34 H34A 109.5 n
O32 C34 H34B 109.5 n
H34A C34 H34B 109.5 n
O32 C34 H34C 109.5 n
H34A C34 H34C 109.5 n
H34B C34 H34C 109.5 n
C4 N41 H411 121.4(14) n
C4 N41 H412 112.9(12) n
H411 N41 H412 121(2) n

loop_
_geom_bond_atom_site_label_1
_geom_bond_atom_site_label_2
_geom_bond_site_symmetry_2
_geom_bond_distance
_geom_bond_publ_flag
N1 C2 . 1.358(2) y
N1 C10 . 1.379(2) y
N1 H1 . 0.91(2) n
C2 O21 . 1.2509(19) y
C2 C3 . 1.445(2) y
C3 C4 . 1.398(2) y
C3 C31 . 1.470(2) y
C4 N41 . 1.343(2) y
C4 C5 . 1.457(2) y
C5 C10 . 1.393(2) y
C5 C6 . 1.403(2) y
C6 C7 . 1.375(3) y
C6 H6 . 0.9300 n
C7 C8 . 1.386(3) y
C7 H7 . 0.9300 n
C8 C9 . 1.366(2) y
C8 H8 . 0.9300 n
C9 C10 . 1.395(2) y
C9 H9 . 0.9300 n
C31 O33 . 1.207(2) y
C31 O32 . 1.332(2) y
O32 C34 . 1.443(2) y
C34 H34A . 0.9600 n
C34 H34B . 0.9600 n
C34 H34C . 0.9600 n
N41 H411 . 0.88(2) n
N41 H412 . 0.96(2) n

loop_
_geom_hbond_atom_site_label_D
_geom_hbond_atom_site_label_H
_geom_hbond_atom_site_label_A
_geom_hbond_site_symmetry_A
_geom_hbond_distance_DH
_geom_hbond_distance_HA
_geom_hbond_distance_DA
_geom_hbond_angle_DHA
N1 H1 O21 3_765 0.91(2) 1.96(2) 2.848(8) 166(2)
N41 H411 O21 4_566 0.88(2) 2.20(2) 3.015(9) 154(2)
N41 H412 O33 1_555 0.97(2) 1.90(2) 2.677(8) 136(2)

loop_
_cod_related_entry_id
_cod_related_entry_database
_cod_related_entry_code
1 ChemSpider 572223
